data_4500928
loop_
_publ_author_name
'Hao, Hong-Jun'
'Sun, Di'
'Li, Yun-Hua'
'Liu, Fu-Jing'
'Huang, Rong-Bin'
'Zheng, Lan-Sun'

_publ_section_title
;
 Effect of Different Carboxylates on a Series of Ag(I) Coordination
 Compounds with Benzoguanamine Ligand
;
_journal_issue 8
_journal_name_full 'Crystal Growth &amp; Design'
_journal_page_first 3564
_journal_paper_doi 10.1021/cg200534x
_journal_volume 11
_journal_year 2011
_chemical_formula_sum 'C14 H15 Ag N5 O3'
_chemical_formula_weight 409.18
_chemical_name_systematic
; 
 ? 
;
_space_group_IT_number 15
_symmetry_cell_setting monoclinic
_symmetry_space_group_name_Hall '-C 2yc'
_symmetry_space_group_name_H-M 'C 1 2/c 1'
_atom_sites_solution_hydrogens geom
_atom_sites_solution_primary direct
_atom_sites_solution_secondary difmap
_audit_creation_method SHELXL-97
_cell_angle_alpha 90.00
_cell_angle_beta 96.5610(10)
_cell_angle_gamma 90.00
_cell_formula_units_Z 8
_cell_length_a 20.9002(9)
_cell_length_b 7.5329(3)
_cell_length_c 19.6558(7)
_cell_measurement_reflns_used 7975
_cell_measurement_temperature 173(2)
_cell_measurement_theta_max 55.02
_cell_measurement_theta_min 6.04
_cell_volume 3074.3(2)
_computing_structure_refinement 'SHELXL-97 (Sheldrick, 1997)'
_computing_structure_solution 'SHELXS-97 (Sheldrick, 1990)'
_diffrn_ambient_temperature 173(2)
_diffrn_measured_fraction_theta_full 0.995
_diffrn_measured_fraction_theta_max 0.995
_diffrn_measurement_device_type 'Rigaku RAXIS-RAPID Imaging Plate'
_diffrn_measurement_method \w
_diffrn_radiation_monochromator graphite
_diffrn_radiation_source 'fine-focus sealed tube'
_diffrn_radiation_type MoK\a
_diffrn_radiation_wavelength 0.71073
_diffrn_reflns_av_R_equivalents 0.0354
_diffrn_reflns_av_sigmaI/netI 0.0357
_diffrn_reflns_limit_h_max 21
_diffrn_reflns_limit_h_min -25
_diffrn_reflns_limit_k_max 9
_diffrn_reflns_limit_k_min -9
_diffrn_reflns_limit_l_max 24
_diffrn_reflns_limit_l_min -24
_diffrn_reflns_number 9206
_diffrn_reflns_theta_full 26.00
_diffrn_reflns_theta_max 26.00
_diffrn_reflns_theta_min 3.02
_diffrn_standards_decay_% 0
_exptl_absorpt_coefficient_mu 1.334
_exptl_absorpt_correction_T_max 0.8782
_exptl_absorpt_correction_T_min 0.8250
_exptl_absorpt_correction_type multi-scan
_exptl_absorpt_process_details '(ABSCOR; Higashi, 1995)'
_exptl_crystal_colour colorless
_exptl_crystal_density_diffrn 1.768
_exptl_crystal_density_method 'not measured'
_exptl_crystal_description block
_exptl_crystal_F_000 1640
_exptl_crystal_size_max 0.15
_exptl_crystal_size_mid 0.10
_exptl_crystal_size_min 0.10
_refine_diff_density_max 0.792
_refine_diff_density_min -0.730
_refine_diff_density_rms 0.086
_refine_ls_extinction_method none
_refine_ls_goodness_of_fit_ref 0.843
_refine_ls_hydrogen_treatment refall
_refine_ls_matrix_type full
_refine_ls_number_parameters 209
_refine_ls_number_reflns 3006
_refine_ls_number_restraints 0
_refine_ls_restrained_S_all 0.843
_refine_ls_R_factor_all 0.0337
_refine_ls_R_factor_gt 0.0293
_refine_ls_shift/su_max 0.001
_refine_ls_shift/su_mean 0.000
_refine_ls_structure_factor_coef Fsqd
_refine_ls_weighting_details 'calc w=1/[\s^2^(Fo^2^)+(0.0536P)^2^+13.7777P] where P=(Fo^2^+2Fc^2^)/3'
_refine_ls_weighting_scheme calc
_refine_ls_wR_factor_gt 0.0782
_refine_ls_wR_factor_ref 0.0820
_reflns_number_gt 2672
_reflns_number_total 3006
_reflns_threshold_expression >2sigma(I)
_cod_data_source_file cg200534x_si_002.cif
_cod_data_source_block p5
_cod_original_sg_symbol_H-M C2/c
_cod_database_code 4500928

loop_
_symmetry_equiv_pos_as_xyz
'x, y, z'
'-x, y, -z+1/2'
'x+1/2, y+1/2, z'
'-x+1/2, y+1/2, -z+1/2'
'-x, -y, -z'
'x, -y, z-1/2'
'-x+1/2, -y+1/2, -z'
'x+1/2, -y+1/2, z-1/2'

loop_
_atom_site_label
_atom_site_type_symbol
_atom_site_fract_x
_atom_site_fract_y
_atom_site_fract_z
_atom_site_U_iso_or_equiv
_atom_site_adp_type
_atom_site_occupancy
_atom_site_symmetry_multiplicity
_atom_site_calc_flag
_atom_site_refinement_flags
Ag1 Ag 0.364543(10) 0.37307(3) 0.242446(11) 0.02518(10) Uani 1 1 d .
C1 C 0.21967(14) 0.6819(4) 0.39185(14) 0.0219(6) Uani 1 1 d .
C2 C 0.31996(15) 0.5752(4) 0.38253(15) 0.0249(6) Uani 1 1 d .
C3 C 0.25063(15) 0.6207(4) 0.28677(15) 0.0209(6) Uani 1 1 d .
C4 C 0.23455(16) 0.6124(4) 0.21063(15) 0.0246(6) Uani 1 1 d .
C5 C 0.28095(18) 0.6633(4) 0.16840(17) 0.0330(7) Uani 1 1 d .
H5C H 0.3222 0.7036 0.1876 0.040 Uiso 1 1 calc R
C6 C 0.2655(2) 0.6536(5) 0.09745(18) 0.0472(11) Uani 1 1 d .
H6A H 0.2962 0.6896 0.0681 0.057 Uiso 1 1 calc R
C7 C 0.2062(3) 0.5924(5) 0.06991(18) 0.0518(12) Uani 1 1 d .
H7A H 0.1966 0.5850 0.0216 0.062 Uiso 1 1 calc R
C8 C 0.1604(2) 0.5414(5) 0.11163(17) 0.0434(9) Uani 1 1 d .
H8A H 0.1195 0.4995 0.0921 0.052 Uiso 1 1 calc R
C9 C 0.17494(17) 0.5521(4) 0.18281(15) 0.0305(7) Uani 1 1 d .
H9A H 0.1438 0.5178 0.2119 0.037 Uiso 1 1 calc R
C10 C 0.50964(15) 0.3355(4) 0.32368(16) 0.0270(6) Uani 1 1 d .
C11 C 0.50828(16) 0.1618(4) 0.28524(17) 0.0273(7) Uani 1 1 d .
C12 C 0.5194(2) 0.0034(5) 0.3201(2) 0.0481(10) Uani 1 1 d .
H12A H 0.5335 0.0034 0.3678 0.058 Uiso 1 1 calc R
C13 C 0.5097(3) -0.1562(5) 0.2847(3) 0.0662(14) Uani 1 1 d .
H13A H 0.5165 -0.2656 0.3085 0.079 Uiso 1 1 calc R
C14 C 0.5276(3) 0.7365(7) 0.4793(2) 0.0636(12) Uani 1 1 d .
H20C H 0.5098 0.6690 0.5154 0.076 Uiso 1 1 calc R
H20A H 0.4943 0.7531 0.4406 0.076 Uiso 1 1 calc R
H20B H 0.5425 0.8526 0.4973 0.076 Uiso 1 1 calc R
N1 N 0.30841(12) 0.5654(3) 0.31256(12) 0.0221(5) Uani 1 1 d .
N2 N 0.20420(12) 0.6825(3) 0.32195(12) 0.0206(5) Uani 1 1 d .
N3 N 0.27655(13) 0.6310(3) 0.42328(13) 0.0252(6) Uani 1 1 d .
N4 N 0.17494(12) 0.7368(4) 0.42946(12) 0.0274(6) Uani 1 1 d .
H4A H 0.1830 0.7392 0.4744 0.033 Uiso 1 1 calc R
H4B H 0.1371 0.7710 0.4096 0.033 Uiso 1 1 calc R
N5 N 0.37748(14) 0.5272(4) 0.41100(14) 0.0375(7) Uani 1 1 d .
H5A H 0.3868 0.5320 0.4558 0.045 Uiso 1 1 calc R
H5B H 0.4066 0.4903 0.3852 0.045 Uiso 1 1 calc R
O1 O 0.46016(10) 0.4302(3) 0.31349(11) 0.0275(5) Uani 1 1 d .
O2 O 0.55859(13) 0.3779(4) 0.36319(16) 0.0496(7) Uani 1 1 d .
O3 O 0.58005(16) 0.6425(4) 0.45729(15) 0.0559(8) Uani 1 1 d .
H3C H 0.5664 0.5675 0.4291 0.067 Uiso 1 1 d R

loop_
_atom_site_aniso_label
_atom_site_aniso_U_11
_atom_site_aniso_U_22
_atom_site_aniso_U_33
_atom_site_aniso_U_23
_atom_site_aniso_U_13
_atom_site_aniso_U_12
Ag1 0.01667(15) 0.03334(16) 0.02526(14) -0.00682(9) 0.00129(9) -0.00264(8)
C1 0.0211(15) 0.0235(14) 0.0207(13) 0.0002(11) 0.0012(11) 0.0007(11)
C2 0.0208(15) 0.0293(15) 0.0237(14) -0.0049(12) -0.0008(12) 0.0040(12)
C3 0.0201(15) 0.0222(14) 0.0207(14) -0.0001(11) 0.0036(11) 0.0022(11)
C4 0.0300(17) 0.0250(15) 0.0188(14) 0.0024(11) 0.0032(12) 0.0109(12)
C5 0.039(2) 0.0333(16) 0.0291(16) 0.0067(14) 0.0132(15) 0.0120(14)
C6 0.077(3) 0.041(2) 0.0270(18) 0.0106(15) 0.023(2) 0.018(2)
C7 0.089(4) 0.048(2) 0.0171(16) 0.0009(15) -0.0001(19) 0.022(2)
C8 0.055(2) 0.042(2) 0.0283(17) -0.0047(15) -0.0135(16) 0.0115(18)
C9 0.0363(19) 0.0313(16) 0.0225(15) -0.0027(13) -0.0025(13) 0.0085(14)
C10 0.0185(15) 0.0323(16) 0.0307(15) -0.0012(13) 0.0045(13) 0.0003(12)
C11 0.0227(16) 0.0246(14) 0.0356(17) 0.0015(13) 0.0069(13) 0.0025(12)
C12 0.067(3) 0.0345(19) 0.044(2) 0.0092(17) 0.009(2) 0.0038(19)
C13 0.100(4) 0.0237(18) 0.076(3) 0.0121(18) 0.014(3) 0.004(2)
C14 0.067(3) 0.066(3) 0.056(3) 0.002(2) 0.001(2) 0.004(3)
N1 0.0201(13) 0.0257(12) 0.0203(11) -0.0024(10) 0.0015(10) 0.0033(10)
N2 0.0181(12) 0.0262(12) 0.0172(11) -0.0003(10) 0.0015(9) 0.0041(10)
N3 0.0223(14) 0.0336(14) 0.0194(12) -0.0044(10) 0.0007(10) 0.0066(10)
N4 0.0199(13) 0.0438(15) 0.0183(11) -0.0016(11) 0.0017(10) 0.0084(11)
N5 0.0248(15) 0.0614(19) 0.0250(13) -0.0125(13) -0.0034(11) 0.0156(14)
O1 0.0173(11) 0.0307(11) 0.0344(11) -0.0064(9) 0.0019(9) 0.0026(9)
O2 0.0284(14) 0.0539(16) 0.0613(18) -0.0210(13) -0.0180(13) 0.0142(12)
O3 0.0506(19) 0.074(2) 0.0410(15) -0.0130(14) -0.0043(14) 0.0013(15)

loop_
_atom_type_symbol
_atom_type_description
_atom_type_scat_dispersion_real
_atom_type_scat_dispersion_imag
_atom_type_scat_source
C C 0.0033 0.0016 'International Tables Vol C Tables 4.2.6.8 and 6.1.1.4'
H H 0.0000 0.0000 'International Tables Vol C Tables 4.2.6.8 and 6.1.1.4'
N N 0.0061 0.0033 'International Tables Vol C Tables 4.2.6.8 and 6.1.1.4'
O O 0.0106 0.0060 'International Tables Vol C Tables 4.2.6.8 and 6.1.1.4'
Ag Ag -0.8971 1.1015 'International Tables Vol C Tables 4.2.6.8 and 6.1.1.4'

loop_
_geom_angle_atom_site_label_1
_geom_angle_atom_site_label_2
_geom_angle_atom_site_label_3
_geom_angle
_geom_angle_site_symmetry_1
_geom_angle_site_symmetry_3
_geom_angle_publ_flag
N2 Ag1 O1 151.33(8) 4_545 . y
N2 Ag1 N1 112.15(9) 4_545 . y
O1 Ag1 N1 89.22(8) . . y
N4 C1 N3 118.8(3) . . ?
N4 C1 N2 117.2(3) . . ?
N3 C1 N2 124.1(3) . . ?
N5 C2 N3 118.6(3) . . ?
N5 C2 N1 117.3(3) . . ?
N3 C2 N1 124.1(3) . . ?
N1 C3 N2 126.6(3) . . ?
N1 C3 C4 117.4(3) . . ?
N2 C3 C4 116.0(3) . . ?
C9 C4 C5 120.7(3) . . ?
C9 C4 C3 120.0(3) . . ?
C5 C4 C3 119.3(3) . . ?
C6 C5 C4 118.8(4) . . ?
C6 C5 H5C 120.6 . . ?
C4 C5 H5C 120.6 . . ?
C7 C6 C5 120.4(4) . . ?
C7 C6 H6A 119.8 . . ?
C5 C6 H6A 119.8 . . ?
C6 C7 C8 120.9(3) . . ?
C6 C7 H7A 119.6 . . ?
C8 C7 H7A 119.6 . . ?
C7 C8 C9 119.4(4) . . ?
C7 C8 H8A 120.3 . . ?
C9 C8 H8A 120.3 . . ?
C4 C9 C8 119.9(3) . . ?
C4 C9 H9A 120.1 . . ?
C8 C9 H9A 120.1 . . ?
O2 C10 O1 123.7(3) . . ?
O2 C10 C11 119.9(3) . . ?
O1 C10 C11 116.4(3) . . ?
C12 C11 C11 120.2(2) . 2_655 ?
C12 C11 C10 120.5(3) . . ?
C11 C11 C10 119.16(18) 2_655 . ?
C11 C12 C13 119.4(4) . . ?
C11 C12 H12A 120.3 . . ?
C13 C12 H12A 120.3 . . ?
C13 C13 C12 120.3(3) 2_655 . ?
C13 C13 H13A 119.9 2_655 . ?
C12 C13 H13A 119.9 . . ?
O3 C14 H20C 109.5 . . ?
O3 C14 H20A 109.5 . . ?
H20C C14 H20A 109.5 . . ?
O3 C14 H20B 109.5 . . ?
H20C C14 H20B 109.5 . . ?
H20A C14 H20B 109.5 . . ?
C3 N1 C2 114.6(2) . . ?
C3 N1 Ag1 117.10(19) . . ?
C2 N1 Ag1 124.59(19) . . ?
C3 N2 C1 114.4(3) . . ?
C3 N2 Ag1 112.11(18) . 4 ?
C1 N2 Ag1 127.70(19) . 4 ?
C1 N3 C2 116.2(3) . . ?
C1 N4 H4A 120.0 . . ?
C1 N4 H4B 120.0 . . ?
H4A N4 H4B 120.0 . . ?
C2 N5 H5A 120.0 . . ?
C2 N5 H5B 120.0 . . ?
H5A N5 H5B 120.0 . . ?
C10 O1 Ag1 128.5(2) . . ?
C14 O3 H3C 109.3 . . ?

loop_
_geom_bond_atom_site_label_1
_geom_bond_atom_site_label_2
_geom_bond_distance
_geom_bond_site_symmetry_2
_geom_bond_publ_flag
Ag1 N2 2.304(2) 4_545 y
Ag1 O1 2.343(2) . y
Ag1 N1 2.397(2) . y
C1 N4 1.323(4) . ?
C1 N3 1.332(4) . ?
C1 N2 1.375(4) . ?
C2 N5 1.318(4) . ?
C2 N3 1.344(4) . ?
C2 N1 1.371(4) . ?
C3 N1 1.322(4) . ?
C3 N2 1.338(4) . ?
C3 C4 1.497(4) . ?
C4 C9 1.379(5) . ?
C4 C5 1.400(5) . ?
C5 C6 1.397(5) . ?
C5 H5C 0.9500 . ?
C6 C7 1.374(7) . ?
C6 H6A 0.9500 . ?
C7 C8 1.384(6) . ?
C7 H7A 0.9500 . ?
C8 C9 1.400(4) . ?
C8 H8A 0.9500 . ?
C9 H9A 0.9500 . ?
C10 O2 1.253(4) . ?
C10 O1 1.253(4) . ?
C10 C11 1.510(4) . ?
C11 C12 1.382(5) . ?
C11 C11 1.389(7) 2_655 ?
C12 C13 1.392(6) . ?
C12 H12A 0.9500 . ?
C13 C13 1.378(10) 2_655 ?
C13 H13A 0.9500 . ?
C14 O3 1.413(6) . ?
C14 H20C 0.9800 . ?
C14 H20A 0.9800 . ?
C14 H20B 0.9800 . ?
N2 Ag1 2.304(2) 4 ?
N4 H4A 0.8800 . ?
N4 H4B 0.8800 . ?
N5 H5A 0.8800 . ?
N5 H5B 0.8800 . ?
O3 H3C 0.8199 . ?

loop_
_geom_hbond_atom_site_label_D
_geom_hbond_atom_site_label_H
_geom_hbond_atom_site_label_A
_geom_hbond_distance_DH
_geom_hbond_distance_HA
_geom_hbond_distance_DA
_geom_hbond_angle_DHA
_geom_hbond_site_symmetry_A
O3 H3C O2 0.82 1.92 2.721(4) 164.6 .
N5 H5B O1 0.88 1.95 2.820(3) 168.7 .
N5 H5A O3 0.88 2.20 2.932(4) 139.9 5_666
N4 H4B O2 0.88 1.96 2.831(4) 172.2 3_455
N4 H4A N3 0.88 2.31 3.119(4) 153.2 7_566
